data_4109226
loop_
_publ_author_name
'Sergiy V. Rosokha'
'Jay K. Kochi'

_publ_section_title
;
 Continuum of Outer- and Inner-Sphere Mechanisms for Organic Electron
 Transfer. Steric Modulation of the Precursor Complex in Paramagnetic
 (Ion-Radical) Self-Exchanges
;
_journal_name_full 'Journal of the American Chemical Society'
_journal_page_first 3683
_journal_page_last 3697
_journal_paper_doi 10.1021/ja069149m
_journal_volume 129
_journal_year 2007
_chemical_formula_moiety 'C16 H26 O2'
_chemical_formula_sum 'C16 H26 O2'
_chemical_formula_weight 250.37
_chemical_name_systematic
; 
 ? 
;
_space_group_IT_number 14
_symmetry_cell_setting monoclinic
_symmetry_space_group_name_Hall '-P 2ybc'
_symmetry_space_group_name_H-M 'P 1 21/c 1'
_atom_sites_solution_hydrogens geom
_atom_sites_solution_primary direct
_atom_sites_solution_secondary difmap
_audit_creation_method SHELXL-97
_cell_angle_alpha 90.00
_cell_angle_beta 105.688(8)
_cell_angle_gamma 90.00
_cell_formula_units_Z 2
_cell_length_a 10.621(5)
_cell_length_b 6.786(3)
_cell_length_c 11.033(5)
_cell_measurement_reflns_used 1739
_cell_measurement_temperature 173(2)
_cell_measurement_theta_max 21.78
_cell_measurement_theta_min 2.36
_cell_volume 765.6(6)
_computing_cell_refinement 'SAINT V6.28 (BrukerAXS, 1997-2001)'
_computing_data_collection 'SMART V5.630 (BrukerAXS, 1997-2001)'
_computing_data_reduction 'SAINT & SADABS V2.06 (Sheldrick, 2000)'
_computing_molecular_graphics 'XP V5.06 (BrukerAXS, 1997-99)'
_computing_publication_material 'SHELXL-93, XCIF V5.05 (BrukerAXS, 1997-99)'
_computing_structure_refinement 'SHELXTL v. 6.14 (Sheldrick, 2001)'
_computing_structure_solution 'SHELXTL v. 6.14 (Sheldrick, 2001)'
_diffrn_ambient_temperature 173(2)
_diffrn_measured_fraction_theta_full 0.965
_diffrn_measured_fraction_theta_max 0.952
_diffrn_measurement_device 'Siemens SMART'
_diffrn_measurement_method
;
\w-scan, frame range 0.3 deg, hemisphere
;
_diffrn_radiation_monochromator graphite
_diffrn_radiation_source 'fine-focus sealed tube'
_diffrn_radiation_type MoK\a
_diffrn_radiation_wavelength 0.71073
_diffrn_reflns_av_R_equivalents 0.0646
_diffrn_reflns_av_sigmaI/netI 0.0787
_diffrn_reflns_limit_h_max 14
_diffrn_reflns_limit_h_min -10
_diffrn_reflns_limit_k_max 9
_diffrn_reflns_limit_k_min -7
_diffrn_reflns_limit_l_max 15
_diffrn_reflns_limit_l_min -15
_diffrn_reflns_number 5810
_diffrn_reflns_theta_full 30.00
_diffrn_reflns_theta_max 30.30
_diffrn_reflns_theta_min 1.99
_diffrn_standards_decay_% 0
_diffrn_standards_interval_count 0
_diffrn_standards_interval_time 0
_diffrn_standards_number none
_exptl_absorpt_coefficient_mu 0.069
_exptl_absorpt_correction_T_max 0.9972
_exptl_absorpt_correction_T_min 0.9795
_exptl_absorpt_correction_type multi-scan
_exptl_absorpt_process_details 'Semi-empirical (SADABS procedure)'
_exptl_crystal_colour colorless
_exptl_crystal_density_diffrn 1.086
_exptl_crystal_description plate
_exptl_crystal_F_000 276
_exptl_crystal_size_max 0.30
_exptl_crystal_size_mid 0.30
_exptl_crystal_size_min 0.04
_refine_diff_density_max 0.306
_refine_diff_density_min -0.196
_refine_diff_density_rms 0.057
_refine_ls_extinction_method none
_refine_ls_goodness_of_fit_ref 0.979
_refine_ls_hydrogen_treatment constr
_refine_ls_matrix_type full
_refine_ls_number_parameters 86
_refine_ls_number_reflns 2189
_refine_ls_number_restraints 0
_refine_ls_restrained_S_all 0.979
_refine_ls_R_factor_all 0.1172
_refine_ls_R_factor_gt 0.0618
_refine_ls_shift/su_max 0.000
_refine_ls_shift/su_mean 0.000
_refine_ls_structure_factor_coef Fsqd
_refine_ls_weighting_details 'calc w=1/[\s^2^(Fo^2^)+(0.0900P)^2^+0.0000P] where P=(Fo^2^+2Fc^2^)/3'
_refine_ls_weighting_scheme calc
_refine_ls_wR_factor_gt 0.1474
_refine_ls_wR_factor_ref 0.1796
_reflns_number_gt 1239
_reflns_number_total 2189
_reflns_threshold_expression >2sigma(I)
_cod_data_source_file ja069149msi20061220_055457.cif
_cod_data_source_block alma01
_cod_original_sg_symbol_H-M 'P 21/c'
_cod_database_code 4109226

loop_
_symmetry_equiv_pos_as_xyz
'x, y, z'
'-x, y+1/2, -z+1/2'
'-x, -y, -z'
'x, -y-1/2, z-1/2'

loop_
_atom_site_label
_atom_site_type_symbol
_atom_site_fract_x
_atom_site_fract_y
_atom_site_fract_z
_atom_site_U_iso_or_equiv
_atom_site_adp_type
_atom_site_occupancy
_atom_site_symmetry_multiplicity
_atom_site_calc_flag
_atom_site_refinement_flags
O1 O 1.12804(11) 0.1783(2) 0.62948(12) 0.0448(4) Uani 1 1 d .
C1 C 1.06041(19) 0.0594(3) 0.69688(16) 0.0411(5) Uani 1 1 d .
H1A H 1.0226 0.1433 0.7503 0.062 Uiso 1 1 calc R
H1B H 1.1215 -0.0344 0.7496 0.062 Uiso 1 1 calc R
H1C H 0.9904 -0.0128 0.6373 0.062 Uiso 1 1 calc R
C2 C 1.06365(15) 0.3412(2) 0.56658(14) 0.0300(4) Uani 1 1 d .
C3 C 0.93005(15) 0.3355(3) 0.51103(13) 0.0297(4) Uani 1 1 d .
H3 H 0.8832 0.2195 0.5199 0.036 Uiso 1 1 calc R
C4 C 0.86168(14) 0.4929(3) 0.44280(13) 0.0283(4) Uani 1 1 d .
C5 C 0.71431(15) 0.4802(3) 0.38008(14) 0.0336(4) Uani 1 1 d .
C6 C 0.65696(18) 0.2817(3) 0.40384(19) 0.0463(5) Uani 1 1 d .
H6A H 0.5629 0.2800 0.3624 0.069 Uiso 1 1 calc R
H6B H 0.6714 0.2624 0.4946 0.069 Uiso 1 1 calc R
H6C H 0.6999 0.1755 0.3698 0.069 Uiso 1 1 calc R
C7 C 0.64135(18) 0.6413(3) 0.43221(19) 0.0468(5) Uani 1 1 d .
H7A H 0.6708 0.7713 0.4124 0.070 Uiso 1 1 calc R
H7B H 0.6597 0.6268 0.5237 0.070 Uiso 1 1 calc R
H7C H 0.5471 0.6284 0.3937 0.070 Uiso 1 1 calc R
C8 C 0.68951(19) 0.5030(4) 0.23674(16) 0.0504(6) Uani 1 1 d .
H8A H 0.7388 0.4022 0.2053 0.076 Uiso 1 1 calc R
H8B H 0.7180 0.6341 0.2178 0.076 Uiso 1 1 calc R
H8C H 0.5959 0.4873 0.1958 0.076 Uiso 1 1 calc R

loop_
_atom_site_aniso_label
_atom_site_aniso_U_11
_atom_site_aniso_U_22
_atom_site_aniso_U_33
_atom_site_aniso_U_23
_atom_site_aniso_U_13
_atom_site_aniso_U_12
O1 0.0376(7) 0.0413(9) 0.0566(8) 0.0233(6) 0.0146(6) 0.0062(6)
C1 0.0567(11) 0.0343(11) 0.0369(9) 0.0097(8) 0.0202(8) 0.0046(8)
C2 0.0353(8) 0.0299(10) 0.0270(7) 0.0041(7) 0.0121(6) 0.0041(7)
C3 0.0342(8) 0.0290(10) 0.0284(7) 0.0013(7) 0.0126(6) -0.0034(7)
C4 0.0314(8) 0.0338(10) 0.0214(6) -0.0009(6) 0.0102(6) -0.0007(7)
C5 0.0317(8) 0.0389(11) 0.0304(8) 0.0013(7) 0.0089(6) 0.0003(7)
C6 0.0352(10) 0.0463(13) 0.0552(11) 0.0022(9) 0.0085(8) -0.0067(8)
C7 0.0372(10) 0.0520(14) 0.0545(11) -0.0031(10) 0.0177(8) 0.0042(9)
C8 0.0426(10) 0.0739(17) 0.0308(9) 0.0029(9) 0.0030(7) -0.0011(10)

loop_
_atom_type_symbol
_atom_type_description
_atom_type_scat_dispersion_real
_atom_type_scat_dispersion_imag
_atom_type_scat_source
C C 0.0033 0.0016 'International Tables Vol C Tables 4.2.6.8 and 6.1.1.4'
H H 0.0000 0.0000 'International Tables Vol C Tables 4.2.6.8 and 6.1.1.4'
O O 0.0106 0.0060 'International Tables Vol C Tables 4.2.6.8 and 6.1.1.4'

loop_
_geom_angle_atom_site_label_1
_geom_angle_atom_site_label_2
_geom_angle_atom_site_label_3
_geom_angle
_geom_angle_site_symmetry_1
_geom_angle_site_symmetry_3
C2 O1 C1 117.77(13) . .
O1 C1 H1A 109.5 . .
O1 C1 H1B 109.5 . .
H1A C1 H1B 109.5 . .
O1 C1 H1C 109.5 . .
H1A C1 H1C 109.5 . .
H1B C1 H1C 109.5 . .
O1 C2 C3 120.49(15) . .
O1 C2 C4 117.87(14) . 3_766
C3 C2 C4 121.59(15) . 3_766
C2 C3 C4 122.65(15) . .
C2 C3 H3 118.7 . .
C4 C3 H3 118.7 . .
C3 C4 C2 115.76(14) . 3_766
C3 C4 C5 121.36(15) . .
C2 C4 C5 122.87(15) 3_766 .
C6 C5 C4 112.17(14) . .
C6 C5 C7 107.31(14) . .
C4 C5 C7 110.31(15) . .
C6 C5 C8 107.42(16) . .
C4 C5 C8 109.16(13) . .
C7 C5 C8 110.41(16) . .
C5 C6 H6A 109.5 . .
C5 C6 H6B 109.5 . .
H6A C6 H6B 109.5 . .
C5 C6 H6C 109.5 . .
H6A C6 H6C 109.5 . .
H6B C6 H6C 109.5 . .
C5 C7 H7A 109.5 . .
C5 C7 H7B 109.5 . .
H7A C7 H7B 109.5 . .
C5 C7 H7C 109.5 . .
H7A C7 H7C 109.5 . .
H7B C7 H7C 109.5 . .
C5 C8 H8A 109.5 . .
C5 C8 H8B 109.5 . .
H8A C8 H8B 109.5 . .
C5 C8 H8C 109.5 . .
H8A C8 H8C 109.5 . .
H8B C8 H8C 109.5 . .

loop_
_geom_bond_atom_site_label_1
_geom_bond_atom_site_label_2
_geom_bond_distance
_geom_bond_site_symmetry_2
O1 C2 1.384(2) .
O1 C1 1.417(2) .
C1 H1A 0.9800 .
C1 H1B 0.9800 .
C1 H1C 0.9800 .
C2 C3 1.386(2) .
C2 C4 1.397(2) 3_766
C3 C4 1.392(2) .
C3 H3 0.9500 .
C4 C2 1.397(2) 3_766
C4 C5 1.533(2) .
C5 C6 1.530(3) .
C5 C7 1.539(3) .
C5 C8 1.539(2) .
C6 H6A 0.9800 .
C6 H6B 0.9800 .
C6 H6C 0.9800 .
C7 H7A 0.9800 .
C7 H7B 0.9800 .
C7 H7C 0.9800 .
C8 H8A 0.9800 .
C8 H8B 0.9800 .
C8 H8C 0.9800 .
